data_7153787
loop_
_publ_author_name
'Veillard, Romain'
'Bernoud, Elise'
'Abdellah, Ibrahim'
'Lohier, Jean-Fran\,cois'
'Alayrac, Carole'
'Gaumont, Annie-Claude'

_publ_section_title
;
 Silyl alkynylphosphine-boranes: key precursors of triazolylphosphines via
 tandem desilylation-Click chemistry.
;
_journal_issue 22
_journal_name_full 'Organic &amp; biomolecular chemistry'
_journal_page_first 3635
_journal_page_last 3640
_journal_paper_doi 10.1039/c4ob00397g
_journal_volume 12
_journal_year 2014
_chemical_formula_moiety 'C34 H52 Cl2 N6 P2 Pd'
_chemical_formula_sum 'C34 H52 Cl2 N6 P2 Pd'
_chemical_formula_weight 784.06
_chemical_name_systematic
; 
 Dichlorobis[1-benzyl-4-(di-tert-butylphosphino)-1H-1,2,3-triazole]palladium(II) 
;
_space_group_IT_number 14
_symmetry_cell_setting monoclinic
_symmetry_space_group_name_Hall '-P 2ybc'
_symmetry_space_group_name_H-M 'P 1 21/c 1'
_atom_sites_solution_hydrogens geom
_atom_sites_solution_primary direct
_atom_sites_solution_secondary difmap
_audit_creation_method SHELXL-97
_cell_angle_alpha 90.00
_cell_angle_beta 100.041(2)
_cell_angle_gamma 90.00
_cell_formula_units_Z 2
_cell_length_a 10.2656(5)
_cell_length_b 20.6740(10)
_cell_length_c 9.0479(4)
_cell_measurement_reflns_used 9812
_cell_measurement_temperature 150(2)
_cell_measurement_theta_max 35.52
_cell_measurement_theta_min 2.82
_cell_volume 1890.83(15)
_computing_cell_refinement 'Bruker SAINT'
_computing_data_collection 'Bruker APEX2'
_computing_data_reduction 'Bruker SAINT'
_computing_molecular_graphics 'Bruker SHELXTL'
_computing_publication_material 'Bruker SHELXTL'
_computing_structure_refinement 'SHELXL-97 (Sheldrick, 2008)'
_computing_structure_solution 'SHELXS-97 (Sheldrick, 2008)'
_diffrn_ambient_temperature 150(2)
_diffrn_measured_fraction_theta_full 0.999
_diffrn_measured_fraction_theta_max 0.999
_diffrn_measurement_device_type 'Bruker APEX-II CCD'
_diffrn_measurement_method '\f and \w scans'
_diffrn_radiation_monochromator graphite
_diffrn_radiation_source 'fine-focus sealed tube'
_diffrn_radiation_type MoK\a
_diffrn_radiation_wavelength 0.71073
_diffrn_reflns_av_R_equivalents 0.0289
_diffrn_reflns_av_sigmaI/netI 0.0156
_diffrn_reflns_limit_h_max 14
_diffrn_reflns_limit_h_min -14
_diffrn_reflns_limit_k_max 28
_diffrn_reflns_limit_k_min -28
_diffrn_reflns_limit_l_max 12
_diffrn_reflns_limit_l_min -11
_diffrn_reflns_number 39732
_diffrn_reflns_theta_full 29.13
_diffrn_reflns_theta_max 29.13
_diffrn_reflns_theta_min 2.24
_exptl_absorpt_coefficient_mu 0.749
_exptl_absorpt_correction_type none
_exptl_crystal_colour orange
_exptl_crystal_density_diffrn 1.377
_exptl_crystal_density_method 'not measured'
_exptl_crystal_description block
_exptl_crystal_F_000 816
_exptl_crystal_size_max 0.48
_exptl_crystal_size_mid 0.41
_exptl_crystal_size_min 0.38
_refine_diff_density_max 0.411
_refine_diff_density_min -0.466
_refine_diff_density_rms 0.048
_refine_ls_extinction_method none
_refine_ls_goodness_of_fit_ref 1.053
_refine_ls_hydrogen_treatment constr
_refine_ls_matrix_type full
_refine_ls_number_parameters 211
_refine_ls_number_reflns 5081
_refine_ls_number_restraints 0
_refine_ls_restrained_S_all 1.053
_refine_ls_R_factor_all 0.0221
_refine_ls_R_factor_gt 0.0196
_refine_ls_shift/su_max 0.002
_refine_ls_shift/su_mean 0.000
_refine_ls_structure_factor_coef Fsqd
_refine_ls_weighting_details 'calc w=1/[\s^2^(Fo^2^)+(0.0241P)^2^+0.7435P] where P=(Fo^2^+2Fc^2^)/3'
_refine_ls_weighting_scheme calc
_refine_ls_wR_factor_gt 0.0508
_refine_ls_wR_factor_ref 0.0531
_reflns_number_gt 4696
_reflns_number_total 5081
_reflns_threshold_expression >2sigma(I)
_cod_data_source_file c4ob00397g2.cif
_cod_data_source_block 10
_cod_depositor_comments
;
The following automatic conversions were performed:

'_symmetry_cell_setting' value 'Monoclinic' changed to 'monoclinic'
according to
/usr/data/users/saulius/crontab/automatic-downloads/rss-feeds/RSC/lib/dictionaries/cif_core.dic
dictionary named 'cif_core.dic' version 2.4.2 from 2011-04-26.

Automatic conversion script
Id: cif_fix_values 2281 2013-09-26 08:29:07Z andrius 

 Adding full bibliography for 7153779--7153787.cif.
;
_cod_original_sg_symbol_H-M 'P2(1)/c  '
_cod_database_code 7153787

loop_
_symmetry_equiv_pos_as_xyz
'x, y, z'
'-x, y+1/2, -z+1/2'
'-x, -y, -z'
'x, -y-1/2, z-1/2'

loop_
_atom_site_label
_atom_site_type_symbol
_atom_site_fract_x
_atom_site_fract_y
_atom_site_fract_z
_atom_site_U_iso_or_equiv
_atom_site_adp_type
_atom_site_occupancy
_atom_site_symmetry_multiplicity
_atom_site_calc_flag
_atom_site_refinement_flags
Pd1 Pd 0.0000 0.5000 0.5000 0.01585(4) Uani 1 2 d S
P1 P 0.14204(3) 0.586600(13) 0.46027(3) 0.01529(6) Uani 1 1 d .
Cl1 Cl 0.14707(3) 0.427235(14) 0.43030(4) 0.02998(7) Uani 1 1 d .
C14 C 0.21223(11) 0.58478(6) 0.27961(13) 0.0210(2) Uani 1 1 d .
C10 C 0.27253(12) 0.59708(6) 0.63167(14) 0.0256(2) Uani 1 1 d .
C15 C 0.24968(14) 0.65303(6) 0.23224(15) 0.0287(3) Uani 1 1 d .
H15A H 0.3157 0.6719 0.3119 0.043 Uiso 1 1 calc R
H15B H 0.1706 0.6805 0.2152 0.043 Uiso 1 1 calc R
H15C H 0.2865 0.6501 0.1395 0.043 Uiso 1 1 calc R
C16 C 0.33417(13) 0.54091(6) 0.29005(16) 0.0287(3) Uani 1 1 d .
H16A H 0.3138 0.4982 0.3269 0.043 Uiso 1 1 calc R
H16B H 0.4081 0.5600 0.3594 0.043 Uiso 1 1 calc R
H16C H 0.3585 0.5365 0.1905 0.043 Uiso 1 1 calc R
C13 C 0.34226(15) 0.53194(8) 0.67187(17) 0.0387(3) Uani 1 1 d .
H13A H 0.3901 0.5192 0.5918 0.058 Uiso 1 1 calc R
H13B H 0.2763 0.4989 0.6830 0.058 Uiso 1 1 calc R
H13C H 0.4048 0.5363 0.7664 0.058 Uiso 1 1 calc R
C17 C 0.10099(13) 0.55831(7) 0.15865(14) 0.0288(3) Uani 1 1 d .
H17A H 0.1312 0.5572 0.0618 0.043 Uiso 1 1 calc R
H17B H 0.0232 0.5864 0.1511 0.043 Uiso 1 1 calc R
H17C H 0.0776 0.5145 0.1860 0.043 Uiso 1 1 calc R
C12 C 0.37658(14) 0.64854(8) 0.61518(17) 0.0367(3) Uani 1 1 d .
H12A H 0.3325 0.6898 0.5861 0.055 Uiso 1 1 calc R
H12B H 0.4268 0.6350 0.5378 0.055 Uiso 1 1 calc R
H12C H 0.4369 0.6537 0.7111 0.055 Uiso 1 1 calc R
C11 C 0.20045(15) 0.61587(8) 0.76069(15) 0.0368(3) Uani 1 1 d .
H11A H 0.2635 0.6159 0.8555 0.055 Uiso 1 1 calc R
H11B H 0.1299 0.5845 0.7667 0.055 Uiso 1 1 calc R
H11C H 0.1620 0.6591 0.7421 0.055 Uiso 1 1 calc R
C1 C 0.05510(11) 0.66313(5) 0.43772(12) 0.0174(2) Uani 1 1 d .
C2 C -0.06090(12) 0.67683(5) 0.34229(13) 0.0209(2) Uani 1 1 d .
H2 H -0.1171 0.6473 0.2810 0.025 Uiso 1 1 calc R
C4 C -0.26658(13) 0.81166(6) 0.37551(14) 0.0251(2) Uani 1 1 d .
C9 C -0.24164(15) 0.87432(7) 0.42671(16) 0.0323(3) Uani 1 1 d .
H9 H -0.1726 0.8985 0.3954 0.039 Uiso 1 1 calc R
C5 C -0.36943(15) 0.77748(8) 0.42008(18) 0.0373(3) Uani 1 1 d .
H5 H -0.3884 0.7347 0.3846 0.045 Uiso 1 1 calc R
C8 C -0.31693(18) 0.90189(8) 0.52347(18) 0.0440(4) Uani 1 1 d .
H8 H -0.2989 0.9448 0.5587 0.053 Uiso 1 1 calc R
C3 C -0.18267(14) 0.78186(6) 0.27253(14) 0.0297(3) Uani 1 1 d .
H3A H -0.2396 0.7557 0.1953 0.036 Uiso 1 1 calc R
H3B H -0.1422 0.8167 0.2206 0.036 Uiso 1 1 calc R
C7 C -0.41732(17) 0.86742(9) 0.5684(2) 0.0493(4) Uani 1 1 d .
H7 H -0.4680 0.8863 0.6356 0.059 Uiso 1 1 calc R
C6 C -0.44473(17) 0.80559(10) 0.5165(2) 0.0499(4) Uani 1 1 d .
H6 H -0.5152 0.7820 0.5465 0.060 Uiso 1 1 calc R
N3 N -0.07785(10) 0.74068(5) 0.35403(12) 0.0228(2) Uani 1 1 d .
N1 N 0.10257(12) 0.71980(5) 0.50317(14) 0.0327(3) Uani 1 1 d .
N2 N 0.02092(13) 0.76680(5) 0.45232(16) 0.0375(3) Uani 1 1 d .

loop_
_atom_site_aniso_label
_atom_site_aniso_U_11
_atom_site_aniso_U_22
_atom_site_aniso_U_33
_atom_site_aniso_U_23
_atom_site_aniso_U_13
_atom_site_aniso_U_12
Pd1 0.01873(6) 0.01103(6) 0.02005(6) 0.00030(4) 0.00966(4) 0.00041(4)
P1 0.01572(13) 0.01323(12) 0.01761(13) 0.00204(9) 0.00485(10) 0.00007(9)
Cl1 0.03320(16) 0.01579(13) 0.04804(19) -0.00011(12) 0.02677(14) 0.00317(11)
C14 0.0224(5) 0.0208(5) 0.0224(5) 0.0030(4) 0.0106(4) 0.0003(4)
C10 0.0231(6) 0.0291(6) 0.0227(6) 0.0036(5) -0.0013(4) -0.0002(5)
C15 0.0330(7) 0.0260(6) 0.0307(6) 0.0099(5) 0.0153(5) 0.0001(5)
C16 0.0257(6) 0.0268(6) 0.0383(7) 0.0042(5) 0.0183(5) 0.0027(5)
C13 0.0365(8) 0.0399(8) 0.0354(7) 0.0111(6) -0.0053(6) 0.0091(6)
C17 0.0331(7) 0.0333(7) 0.0216(6) -0.0037(5) 0.0087(5) -0.0006(5)
C12 0.0261(6) 0.0425(8) 0.0376(7) 0.0006(6) -0.0052(6) -0.0105(6)
C11 0.0391(8) 0.0512(9) 0.0186(6) -0.0021(6) 0.0014(5) -0.0005(7)
C1 0.0200(5) 0.0132(5) 0.0195(5) 0.0001(4) 0.0053(4) -0.0007(4)
C2 0.0240(6) 0.0163(5) 0.0222(5) -0.0013(4) 0.0034(4) 0.0010(4)
C4 0.0278(6) 0.0246(6) 0.0219(5) 0.0068(4) 0.0014(5) 0.0090(5)
C9 0.0385(7) 0.0292(7) 0.0302(7) 0.0008(5) 0.0089(6) 0.0035(5)
C5 0.0367(8) 0.0346(7) 0.0396(8) 0.0099(6) 0.0040(6) 0.0016(6)
C8 0.0596(10) 0.0367(8) 0.0374(8) -0.0019(6) 0.0134(7) 0.0165(7)
C3 0.0399(7) 0.0265(6) 0.0222(6) 0.0059(5) 0.0036(5) 0.0152(5)
C7 0.0460(9) 0.0648(12) 0.0414(9) 0.0092(8) 0.0194(7) 0.0276(8)
C6 0.0337(8) 0.0667(12) 0.0526(10) 0.0212(9) 0.0165(7) 0.0061(8)
N3 0.0278(5) 0.0167(4) 0.0235(5) 0.0016(4) 0.0036(4) 0.0040(4)
N1 0.0332(6) 0.0170(5) 0.0430(7) -0.0064(5) -0.0068(5) 0.0011(4)
N2 0.0414(7) 0.0164(5) 0.0488(7) -0.0054(5) -0.0083(6) 0.0023(5)

loop_
_atom_type_symbol
_atom_type_description
_atom_type_scat_dispersion_real
_atom_type_scat_dispersion_imag
_atom_type_scat_source
C C 0.0033 0.0016 'International Tables Vol C Tables 4.2.6.8 and 6.1.1.4'
H H 0.0000 0.0000 'International Tables Vol C Tables 4.2.6.8 and 6.1.1.4'
N N 0.0061 0.0033 'International Tables Vol C Tables 4.2.6.8 and 6.1.1.4'
P P 0.1023 0.0942 'International Tables Vol C Tables 4.2.6.8 and 6.1.1.4'
Cl Cl 0.1484 0.1585 'International Tables Vol C Tables 4.2.6.8 and 6.1.1.4'
Pd Pd -0.9988 1.0072 'International Tables Vol C Tables 4.2.6.8 and 6.1.1.4'

loop_
_geom_angle_atom_site_label_1
_geom_angle_atom_site_label_2
_geom_angle_atom_site_label_3
_geom_angle
_geom_angle_site_symmetry_1
_geom_angle_site_symmetry_3
Cl1 Pd1 Cl1 180.0 3_566 .
Cl1 Pd1 P1 90.107(11) 3_566 3_566
Cl1 Pd1 P1 89.892(11) . 3_566
Cl1 Pd1 P1 89.894(11) 3_566 .
Cl1 Pd1 P1 90.107(11) . .
P1 Pd1 P1 180.0 3_566 .
C1 P1 C10 105.02(5) . .
C1 P1 C14 100.01(5) . .
C10 P1 C14 112.98(6) . .
C1 P1 Pd1 111.85(4) . .
C10 P1 Pd1 109.30(4) . .
C14 P1 Pd1 116.78(4) . .
C16 C14 C17 109.26(10) . .
C16 C14 C15 108.50(10) . .
C17 C14 C15 108.53(10) . .
C16 C14 P1 112.74(8) . .
C17 C14 P1 105.88(8) . .
C15 C14 P1 111.81(8) . .
C12 C10 C11 109.53(12) . .
C12 C10 C13 109.09(11) . .
C11 C10 C13 107.91(12) . .
C12 C10 P1 114.12(9) . .
C11 C10 P1 106.74(9) . .
C13 C10 P1 109.27(9) . .
C14 C15 H15A 109.5 . .
C14 C15 H15B 109.5 . .
H15A C15 H15B 109.5 . .
C14 C15 H15C 109.5 . .
H15A C15 H15C 109.5 . .
H15B C15 H15C 109.5 . .
C14 C16 H16A 109.5 . .
C14 C16 H16B 109.5 . .
H16A C16 H16B 109.5 . .
C14 C16 H16C 109.5 . .
H16A C16 H16C 109.5 . .
H16B C16 H16C 109.5 . .
C10 C13 H13A 109.5 . .
C10 C13 H13B 109.5 . .
H13A C13 H13B 109.5 . .
C10 C13 H13C 109.5 . .
H13A C13 H13C 109.5 . .
H13B C13 H13C 109.5 . .
C14 C17 H17A 109.5 . .
C14 C17 H17B 109.5 . .
H17A C17 H17B 109.5 . .
C14 C17 H17C 109.5 . .
H17A C17 H17C 109.5 . .
H17B C17 H17C 109.5 . .
C10 C12 H12A 109.5 . .
C10 C12 H12B 109.5 . .
H12A C12 H12B 109.5 . .
C10 C12 H12C 109.5 . .
H12A C12 H12C 109.5 . .
H12B C12 H12C 109.5 . .
C10 C11 H11A 109.5 . .
C10 C11 H11B 109.5 . .
H11A C11 H11B 109.5 . .
C10 C11 H11C 109.5 . .
H11A C11 H11C 109.5 . .
H11B C11 H11C 109.5 . .
N1 C1 C2 107.51(10) . .
N1 C1 P1 124.75(9) . .
C2 C1 P1 127.42(9) . .
N3 C2 C1 105.32(10) . .
N3 C2 H2 127.3 . .
C1 C2 H2 127.3 . .
C9 C4 C5 119.01(13) . .
C9 C4 C3 119.82(12) . .
C5 C4 C3 121.17(13) . .
C4 C9 C8 120.31(14) . .
C4 C9 H9 119.8 . .
C8 C9 H9 119.8 . .
C4 C5 C6 120.28(15) . .
C4 C5 H5 119.9 . .
C6 C5 H5 119.9 . .
C7 C8 C9 120.25(16) . .
C7 C8 H8 119.9 . .
C9 C8 H8 119.9 . .
N3 C3 C4 112.02(10) . .
N3 C3 H3A 109.2 . .
C4 C3 H3A 109.2 . .
N3 C3 H3B 109.2 . .
C4 C3 H3B 109.2 . .
H3A C3 H3B 107.9 . .
C8 C7 C6 120.11(15) . .
C8 C7 H7 119.9 . .
C6 C7 H7 119.9 . .
C7 C6 C5 120.04(16) . .
C7 C6 H6 120.0 . .
C5 C6 H6 120.0 . .
C2 N3 N2 110.88(10) . .
C2 N3 C3 128.83(11) . .
N2 N3 C3 120.25(10) . .
N2 N1 C1 109.01(10) . .
N1 N2 N3 107.29(10) . .

loop_
_geom_bond_atom_site_label_1
_geom_bond_atom_site_label_2
_geom_bond_distance
_geom_bond_site_symmetry_2
Pd1 Cl1 2.2961(3) 3_566
Pd1 Cl1 2.2961(3) .
Pd1 P1 2.3756(3) 3_566
Pd1 P1 2.3756(3) .
P1 C1 1.8104(11) .
P1 C10 1.8767(12) .
P1 C14 1.8982(12) .
C14 C16 1.5354(17) .
C14 C17 1.5380(17) .
C14 C15 1.5427(16) .
C10 C12 1.5333(19) .
C10 C11 1.5371(19) .
C10 C13 1.5386(19) .
C15 H15A 0.9800 .
C15 H15B 0.9800 .
C15 H15C 0.9800 .
C16 H16A 0.9800 .
C16 H16B 0.9800 .
C16 H16C 0.9800 .
C13 H13A 0.9800 .
C13 H13B 0.9800 .
C13 H13C 0.9800 .
C17 H17A 0.9800 .
C17 H17B 0.9800 .
C17 H17C 0.9800 .
C12 H12A 0.9800 .
C12 H12B 0.9800 .
C12 H12C 0.9800 .
C11 H11A 0.9800 .
C11 H11B 0.9800 .
C11 H11C 0.9800 .
C1 N1 1.3639(15) .
C1 C2 1.3730(16) .
C2 N3 1.3381(14) .
C2 H2 0.9500 .
C4 C9 1.3846(19) .
C4 C5 1.388(2) .
C4 C3 1.5066(18) .
C9 C8 1.387(2) .
C9 H9 0.9500 .
C5 C6 1.390(2) .
C5 H5 0.9500 .
C8 C7 1.372(3) .
C8 H8 0.9500 .
C3 N3 1.4661(15) .
C3 H3A 0.9900 .
C3 H3B 0.9900 .
C7 C6 1.374(3) .
C7 H7 0.9500 .
C6 H6 0.9500 .
N3 N2 1.3402(15) .
N1 N2 1.3130(16) .
